data_2229729
loop_
_publ_author_name
'Meza-Le\'on, Rosa-Luisa'
'Bern\`es, Sylvain'
'Ram\'irez Dom\'inguez, Elsie'
'Sosa-Rivadeneyra, Martha'
'Quintero-Cort\'es, Leticia'

_publ_section_title
;
 (2<i>SR</i>,3<i>RS</i>)-Methyl
 2-(adamantan-1-yl)-3-phenylsulfonyl-3-(pyridin-2-ylsulfanyl)propanoate
 dichloromethane hemisolvate
;
_journal_coeditor_code JJ2070
_journal_issue 4
_journal_name_full 'Acta Crystallographica Section E'
_journal_page_first o981
_journal_page_last o982
_journal_paper_doi 10.1107/S1600536811010312
_journal_volume 67
_journal_year 2011
_chemical_formula_iupac 'C25 H29 N O4 S2, 0.5C H2 Cl2'
_chemical_formula_moiety 'C25 H29 N O4 S2, 0.5(C H2 Cl2)'
_chemical_formula_sum 'C25.5 H30 Cl N O4 S2'
_chemical_formula_weight 514.08
_chemical_melting_point 418
_chemical_name_systematic
;
(2<i>SR</i>,3<i>RS</i>)-Methyl
2-(adamantan-1-yl)-3-phenylsulfonyl-3-(pyridin-2-ylsulfanyl)propanoate
dichloromethane hemisolvate
;
_space_group_IT_number 15
_symmetry_cell_setting monoclinic
_symmetry_space_group_name_Hall '-C 2yc'
_symmetry_space_group_name_H-M 'C 1 2/c 1'
_atom_sites_solution_hydrogens geom
_atom_sites_solution_primary direct
_atom_sites_solution_secondary difmap
_audit_creation_method SHELXTL-Plus
_cell_angle_alpha 90.00
_cell_angle_beta 101.254(19)
_cell_angle_gamma 90.00
_cell_formula_units_Z 8
_cell_length_a 12.709(4)
_cell_length_b 27.820(6)
_cell_length_c 14.448(3)
_cell_measurement_reflns_used 78
_cell_measurement_temperature 298.0(10)
_cell_measurement_theta_max 12.44
_cell_measurement_theta_min 4.78
_cell_volume 5010(2)
_computing_cell_refinement '<i>XSCANS</i> (Siemens, 1996)'
_computing_data_collection '<i>XSCANS</i> (Siemens, 1996)'
_computing_data_reduction '<i>XSCANS</i> (Siemens, 1996)'
_computing_molecular_graphics
;
SHELXTL (Sheldrick, 2008)  and Mercury (Macrae <i>et al.</i>,
2008)
;
_computing_publication_material '<i>SHELXTL</i> (Sheldrick, 2008)'
_computing_structure_refinement '<i>SHELXTL</i> (Sheldrick, 2008)'
_computing_structure_solution '<i>SHELXTL</i> (Sheldrick, 2008)'
_diffrn_ambient_temperature 298.0(10)
_diffrn_measured_fraction_theta_full 0.999
_diffrn_measured_fraction_theta_max 0.999
_diffrn_measurement_device_type 'Siemens P4'
_diffrn_measurement_method 2\q/\w
_diffrn_radiation_monochromator graphite
_diffrn_radiation_type MoK\a
_diffrn_radiation_wavelength 0.71073
_diffrn_reflns_av_R_equivalents 0.0262
_diffrn_reflns_av_sigmaI/netI 0.0418
_diffrn_reflns_limit_h_max 4
_diffrn_reflns_limit_h_min -15
_diffrn_reflns_limit_k_max 33
_diffrn_reflns_limit_k_min -33
_diffrn_reflns_limit_l_max 17
_diffrn_reflns_limit_l_min -17
_diffrn_reflns_number 6603
_diffrn_reflns_theta_full 25.05
_diffrn_reflns_theta_max 25.05
_diffrn_reflns_theta_min 1.79
_diffrn_standards_decay_% 40
_diffrn_standards_interval_count 97
_diffrn_standards_number 3
_exptl_absorpt_coefficient_mu 0.352
_exptl_absorpt_correction_type none
_exptl_crystal_colour Colourless
_exptl_crystal_density_diffrn 1.363
_exptl_crystal_density_method 'not measured'
_exptl_crystal_description Irregular
_exptl_crystal_F_000 2168
_exptl_crystal_size_max 0.40
_exptl_crystal_size_mid 0.40
_exptl_crystal_size_min 0.40
_refine_diff_density_max 0.414
_refine_diff_density_min -0.306
_refine_ls_extinction_method none
_refine_ls_goodness_of_fit_ref 1.033
_refine_ls_hydrogen_treatment constr
_refine_ls_matrix_type full
_refine_ls_number_constraints 0
_refine_ls_number_parameters 316
_refine_ls_number_reflns 4434
_refine_ls_number_restraints 0
_refine_ls_restrained_S_all 1.033
_refine_ls_R_factor_all 0.0911
_refine_ls_R_factor_gt 0.0543
_refine_ls_shift/su_max 0.000
_refine_ls_shift/su_mean 0.000
_refine_ls_structure_factor_coef Fsqd
_refine_ls_weighting_details 'calc w=1/[\s^2^(Fo^2^)+(0.0607P)^2^+7.2667P] where P=(Fo^2^+2Fc^2^)/3'
_refine_ls_weighting_scheme calc
_refine_ls_wR_factor_gt 0.1298
_refine_ls_wR_factor_ref 0.1537
_reflns_number_gt 2936
_reflns_number_total 4434
_reflns_threshold_expression I>2\s(I)
_cod_data_source_file jj2070.cif
_cod_data_source_block I
_cod_original_sg_symbol_H-M 'C 2/c'
_cod_original_formula_sum 'C25.50 H30 Cl N O4 S2'
_cod_database_code 2229729
_cod_database_fobs_code 2229729

loop_
_symmetry_equiv_pos_as_xyz
'x, y, z'
'-x, y, -z+1/2'
'x+1/2, y+1/2, z'
'-x+1/2, y+1/2, -z+1/2'
'-x, -y, -z'
'x, -y, z-1/2'
'-x+1/2, -y+1/2, -z'
'x+1/2, -y+1/2, z-1/2'

loop_
_atom_site_type_symbol
_atom_site_label
_atom_site_fract_x
_atom_site_fract_y
_atom_site_fract_z
_atom_site_U_iso_or_equiv
_atom_site_adp_type
_atom_site_calc_flag
_atom_site_refinement_flags
_atom_site_occupancy
_atom_site_disorder_assembly
_atom_site_disorder_group
S S1 0.17793(7) 0.34186(3) 0.15045(6) 0.0583(3) Uani d . 1 . .
S S2 0.17440(7) 0.32202(3) -0.05013(6) 0.0564(3) Uani d . 1 . .
N N1 -0.0193(2) 0.36197(12) -0.1021(2) 0.0697(8) Uani d . 1 . .
O O1 0.3954(2) 0.35456(12) -0.0133(3) 0.1005(11) Uani d . 1 . .
O O2 0.44844(18) 0.38921(10) 0.1263(2) 0.0777(8) Uani d . 1 . .
O O3 0.1643(3) 0.38017(10) 0.21275(18) 0.0860(9) Uani d . 1 . .
O O4 0.2695(2) 0.31153(10) 0.1755(2) 0.0830(8) Uani d . 1 . .
C C1 0.3772(3) 0.37941(13) 0.0485(3) 0.0607(9) Uani d . 1 . .
C C2 0.2724(2) 0.40456(11) 0.0484(2) 0.0475(7) Uani d . 1 . .
H H2A 0.2785 0.4182 0.1117 0.057 Uiso calc R 1 . .
C C3 0.1791(2) 0.36853(11) 0.0372(2) 0.0465(7) Uani d . 1 . .
H H3A 0.1127 0.3871 0.0198 0.056 Uiso calc R 1 . .
C C4 0.5495(3) 0.36437(17) 0.1363(4) 0.1094(19) Uani d . 1 . .
H H4A 0.5953 0.3738 0.1944 0.164 Uiso calc R 1 . .
H H4B 0.5831 0.3724 0.0843 0.164 Uiso calc R 1 . .
H H4C 0.5374 0.3303 0.1368 0.164 Uiso calc R 1 . .
C C5 0.2526(2) 0.44789(11) -0.0205(2) 0.0490(8) Uani d . 1 . .
C C6 0.2242(5) 0.43425(15) -0.1234(3) 0.0962(15) Uani d . 1 . .
H H6A 0.1620 0.4133 -0.1340 0.115 Uiso calc R 1 . .
H H6B 0.2835 0.4169 -0.1411 0.115 Uiso calc R 1 . .
C C7 0.1992(6) 0.48093(18) -0.1860(3) 0.125(2) Uani d . 1 . .
H H7A 0.1770 0.4725 -0.2528 0.150 Uiso calc R 1 . .
C C8 0.1119(5) 0.5102(2) -0.1524(6) 0.131(3) Uani d . 1 . .
H H8A 0.0969 0.5390 -0.1906 0.157 Uiso calc R 1 . .
H H8B 0.0465 0.4914 -0.1604 0.157 Uiso calc R 1 . .
C C9 0.1435(3) 0.52322(17) -0.0573(5) 0.1054(18) Uani d . 1 . .
H H9A 0.0858 0.5420 -0.0387 0.126 Uiso calc R 1 . .
C C10 0.2416(3) 0.55331(14) -0.0445(4) 0.0905(14) Uani d . 1 . .
H H10A 0.2590 0.5649 0.0199 0.109 Uiso calc R 1 . .
H H10D 0.2290 0.5809 -0.0863 0.109 Uiso calc R 1 . .
C C11 0.3329(3) 0.52465(13) -0.0658(3) 0.0745(12) Uani d . 1 . .
H H11A 0.3979 0.5444 -0.0543 0.089 Uiso calc R 1 . .
C C12 0.3515(3) 0.48017(12) -0.0043(3) 0.0668(10) Uani d . 1 . .
H H12A 0.3687 0.4897 0.0615 0.080 Uiso calc R 1 . .
H H12B 0.4121 0.4624 -0.0185 0.080 Uiso calc R 1 . .
C C13 0.3074(5) 0.50983(18) -0.1689(4) 0.1148(19) Uani d . 1 . .
H H13A 0.3647 0.4899 -0.1836 0.138 Uiso calc R 1 . .
H H13B 0.3004 0.5380 -0.2091 0.138 Uiso calc R 1 . .
C C14 0.1612(3) 0.47823(15) 0.0025(4) 0.0888(14) Uani d . 1 . .
H H14A 0.0958 0.4593 -0.0082 0.107 Uiso calc R 1 . .
H H14B 0.1776 0.4872 0.0686 0.107 Uiso calc R 1 . .
C C15 0.0612(3) 0.30632(12) 0.1304(2) 0.0502(8) Uani d . 1 . .
C C16 0.0685(3) 0.25765(13) 0.1145(3) 0.0624(9) Uani d . 1 . .
H H16A 0.1348 0.2432 0.1162 0.075 Uiso calc R 1 . .
C C17 -0.0236(4) 0.23100(14) 0.0963(3) 0.0764(11) Uani d . 1 . .
H H17A -0.0204 0.1981 0.0860 0.092 Uiso calc R 1 . .
C C18 -0.1212(3) 0.25308(18) 0.0932(3) 0.0794(12) Uani d . 1 . .
H H18A -0.1837 0.2349 0.0800 0.095 Uiso calc R 1 . .
C C19 -0.1273(3) 0.30086(17) 0.1089(3) 0.0772(11) Uani d . 1 . .
H H19A -0.1937 0.3152 0.1071 0.093 Uiso calc R 1 . .
C C20 -0.0357(3) 0.32805(14) 0.1276(3) 0.0646(9) Uani d . 1 . .
H H20A -0.0395 0.3609 0.1382 0.077 Uiso calc R 1 . .
C C21 0.0357(3) 0.32124(13) -0.0982(2) 0.0543(8) Uani d . 1 . .
C C22 -0.0087(3) 0.27858(15) -0.1342(3) 0.0731(11) Uani d . 1 . .
H H22A 0.0319 0.2505 -0.1279 0.088 Uiso calc R 1 . .
C C23 -0.1137(4) 0.2781(2) -0.1794(3) 0.0878(13) Uani d . 1 . .
H H23A -0.1452 0.2498 -0.2055 0.105 Uiso calc R 1 . .
C C24 -0.1705(3) 0.3188(2) -0.1856(3) 0.0879(14) Uani d . 1 . .
H H24A -0.2418 0.3192 -0.2168 0.105 Uiso calc R 1 . .
C C25 -0.1224(3) 0.36013(18) -0.1453(3) 0.0842(13) Uani d . 1 . .
H H25A -0.1634 0.3880 -0.1483 0.101 Uiso calc R 1 . .
Cl Cl1 0.4213(8) 0.5932(4) 0.1685(5) 0.185(4) Uani d P 0.50 . .
Cl Cl2 0.5855(5) 0.6034(3) 0.3296(5) 0.146(3) Uani d P 0.50 . .
C C26 0.5288(10) 0.6258(4) 0.2308(9) 0.117(4) Uani d P 0.50 . .
H H26A 0.5822 0.6291 0.1915 0.141 Uiso calc PR 0.50 . .
H H26B 0.5038 0.6578 0.2421 0.141 Uiso calc PR 0.50 . .

loop_
_atom_site_aniso_label
_atom_site_aniso_U_11
_atom_site_aniso_U_22
_atom_site_aniso_U_33
_atom_site_aniso_U_12
_atom_site_aniso_U_13
_atom_site_aniso_U_23
S1 0.0626(5) 0.0619(6) 0.0460(5) -0.0173(4) -0.0003(4) 0.0039(4)
S2 0.0525(5) 0.0586(5) 0.0574(5) -0.0086(4) 0.0087(4) -0.0117(4)
N1 0.0573(18) 0.071(2) 0.072(2) -0.0139(16) -0.0071(15) 0.0036(16)
O1 0.0538(16) 0.102(2) 0.142(3) 0.0152(15) 0.0085(17) -0.038(2)
O2 0.0442(13) 0.0790(18) 0.097(2) -0.0072(12) -0.0189(13) 0.0219(15)
O3 0.126(2) 0.0806(18) 0.0551(15) -0.0426(17) 0.0268(15) -0.0229(14)
O4 0.0597(15) 0.090(2) 0.0858(19) -0.0064(14) -0.0193(13) 0.0332(16)
C1 0.0431(18) 0.051(2) 0.082(3) -0.0051(16) -0.0023(18) 0.0075(19)
C2 0.0397(16) 0.0519(18) 0.0468(17) -0.0052(14) -0.0015(13) -0.0003(14)
C3 0.0434(16) 0.0497(18) 0.0430(17) -0.0056(14) 0.0002(13) -0.0015(14)
C4 0.045(2) 0.084(3) 0.181(5) 0.002(2) -0.023(3) 0.037(3)
C5 0.0362(15) 0.0476(18) 0.059(2) -0.0061(13) 0.0002(14) 0.0027(15)
C6 0.151(4) 0.071(3) 0.058(2) -0.037(3) -0.001(3) 0.009(2)
C7 0.230(7) 0.073(3) 0.059(3) -0.062(4) -0.005(4) 0.013(2)
C8 0.104(4) 0.076(3) 0.180(6) -0.026(3) -0.054(4) 0.042(4)
C9 0.047(2) 0.079(3) 0.183(6) 0.008(2) 0.006(3) 0.038(4)
C10 0.076(3) 0.056(2) 0.133(4) 0.006(2) 0.005(3) 0.021(2)
C11 0.049(2) 0.055(2) 0.114(3) -0.0093(17) 0.001(2) 0.020(2)
C12 0.0418(18) 0.055(2) 0.095(3) -0.0078(16) -0.0066(17) 0.015(2)
C13 0.168(5) 0.078(3) 0.112(4) -0.002(3) 0.058(4) 0.032(3)
C14 0.055(2) 0.072(3) 0.142(4) 0.010(2) 0.027(2) 0.028(3)
C15 0.0538(19) 0.055(2) 0.0416(17) -0.0116(16) 0.0084(14) 0.0016(15)
C16 0.064(2) 0.054(2) 0.069(2) -0.0032(18) 0.0145(18) 0.0095(18)
C17 0.096(3) 0.057(2) 0.079(3) -0.023(2) 0.026(2) -0.002(2)
C18 0.069(3) 0.099(3) 0.073(3) -0.034(2) 0.022(2) -0.002(2)
C19 0.059(2) 0.096(3) 0.081(3) -0.007(2) 0.024(2) -0.005(2)
C20 0.067(2) 0.063(2) 0.067(2) -0.0033(19) 0.0208(18) -0.0039(18)
C21 0.0552(19) 0.068(2) 0.0389(17) -0.0183(18) 0.0073(14) -0.0029(16)
C22 0.074(2) 0.075(3) 0.071(2) -0.027(2) 0.014(2) -0.020(2)
C23 0.079(3) 0.102(4) 0.080(3) -0.039(3) 0.010(2) -0.025(3)
C24 0.063(3) 0.135(4) 0.060(2) -0.040(3) -0.0044(19) 0.001(3)
C25 0.058(2) 0.100(3) 0.086(3) -0.011(2) -0.008(2) 0.011(3)
Cl1 0.187(7) 0.233(7) 0.133(5) -0.043(5) 0.022(4) -0.097(5)
Cl2 0.101(3) 0.159(4) 0.154(5) 0.051(3) -0.035(3) -0.050(4)
C26 0.111(11) 0.150(9) 0.096(9) 0.013(7) 0.029(6) 0.009(7)

loop_
_atom_type_symbol
_atom_type_description
_atom_type_scat_dispersion_real
_atom_type_scat_dispersion_imag
_atom_type_scat_source
C C 0.0033 0.0016 'International Tables Vol C Tables 4.2.6.8 and 6.1.1.4'
H H 0.0000 0.0000 'International Tables Vol C Tables 4.2.6.8 and 6.1.1.4'
N N 0.0061 0.0033 'International Tables Vol C Tables 4.2.6.8 and 6.1.1.4'
O O 0.0106 0.0060 'International Tables Vol C Tables 4.2.6.8 and 6.1.1.4'
S S 0.1246 0.1234 'International Tables Vol C Tables 4.2.6.8 and 6.1.1.4'
Cl Cl 0.1484 0.1585 'International Tables Vol C Tables 4.2.6.8 and 6.1.1.4'

loop_
_geom_angle_atom_site_label_1
_geom_angle_atom_site_label_2
_geom_angle_atom_site_label_3
_geom_angle_site_symmetry_1
_geom_angle_site_symmetry_3
_geom_angle
_geom_angle_publ_flag
O4 S1 O3 . . 118.38(18) ?
O4 S1 C15 . . 109.21(16) ?
O3 S1 C15 . . 108.75(17) ?
O4 S1 C3 . . 108.91(16) ?
O3 S1 C3 . . 106.81(16) ?
C15 S1 C3 . . 103.79(14) ?
C21 S2 C3 . . 100.30(16) ?
C21 N1 C25 . . 116.5(3) ?
C1 O2 C4 . . 115.7(4) ?
O1 C1 O2 . . 123.8(3) ?
O1 C1 C2 . . 124.9(3) ?
O2 C1 C2 . . 111.3(3) ?
C1 C2 C3 . . 111.2(3) ?
C1 C2 C5 . . 113.2(3) ?
C3 C2 C5 . . 114.4(2) ?
C1 C2 H2A . . 105.7 ?
C3 C2 H2A . . 105.7 ?
C5 C2 H2A . . 105.7 ?
C2 C3 S1 . . 108.4(2) ?
C2 C3 S2 . . 117.5(2) ?
S1 C3 S2 . . 109.63(17) ?
C2 C3 H3A . . 106.9 ?
S1 C3 H3A . . 106.9 ?
S2 C3 H3A . . 106.9 ?
O2 C4 H4A . . 109.5 ?
O2 C4 H4B . . 109.5 ?
H4A C4 H4B . . 109.5 ?
O2 C4 H4C . . 109.5 ?
H4A C4 H4C . . 109.5 ?
H4B C4 H4C . . 109.5 ?
C6 C5 C14 . . 108.0(3) ?
C6 C5 C12 . . 109.3(3) ?
C14 C5 C12 . . 106.3(3) ?
C6 C5 C2 . . 114.5(3) ?
C14 C5 C2 . . 109.0(3) ?
C12 C5 C2 . . 109.5(2) ?
C5 C6 C7 . . 109.9(3) ?
C5 C6 H6A . . 109.7 ?
C7 C6 H6A . . 109.7 ?
C5 C6 H6B . . 109.7 ?
C7 C6 H6B . . 109.7 ?
H6A C6 H6B . . 108.2 ?
C8 C7 C13 . . 110.1(4) ?
C8 C7 C6 . . 109.5(5) ?
C13 C7 C6 . . 105.0(5) ?
C8 C7 H7A . . 110.7 ?
C13 C7 H7A . . 110.7 ?
C6 C7 H7A . . 110.7 ?
C9 C8 C7 . . 111.2(4) ?
C9 C8 H8A . . 109.4 ?
C7 C8 H8A . . 109.4 ?
C9 C8 H8B . . 109.4 ?
C7 C8 H8B . . 109.4 ?
H8A C8 H8B . . 108.0 ?
C8 C9 C10 . . 109.9(5) ?
C8 C9 C14 . . 109.2(5) ?
C10 C9 C14 . . 111.6(4) ?
C8 C9 H9A . . 108.7 ?
C10 C9 H9A . . 108.7 ?
C14 C9 H9A . . 108.7 ?
C9 C10 C11 . . 110.0(4) ?
C9 C10 H10A . . 109.7 ?
C11 C10 H10A . . 109.7 ?
C9 C10 H10D . . 109.7 ?
C11 C10 H10D . . 109.7 ?
H10A C10 H10D . . 108.2 ?
C10 C11 C12 . . 110.8(4) ?
C10 C11 C13 . . 108.8(4) ?
C12 C11 C13 . . 109.4(4) ?
C10 C11 H11A . . 109.2 ?
C12 C11 H11A . . 109.2 ?
C13 C11 H11A . . 109.2 ?
C11 C12 C5 . . 111.2(3) ?
C11 C12 H12A . . 109.4 ?
C5 C12 H12A . . 109.4 ?
C11 C12 H12B . . 109.4 ?
C5 C12 H12B . . 109.4 ?
H12A C12 H12B . . 108.0 ?
C11 C13 C7 . . 107.8(4) ?
C11 C13 H13A . . 110.1 ?
C7 C13 H13A . . 110.1 ?
C11 C13 H13B . . 110.1 ?
C7 C13 H13B . . 110.1 ?
H13A C13 H13B . . 108.5 ?
C9 C14 C5 . . 111.6(4) ?
C9 C14 H14A . . 109.3 ?
C5 C14 H14A . . 109.3 ?
C9 C14 H14B . . 109.3 ?
C5 C14 H14B . . 109.3 ?
H14A C14 H14B . . 108.0 ?
C20 C15 C16 . . 121.2(3) ?
C20 C15 S1 . . 118.9(3) ?
C16 C15 S1 . . 119.9(3) ?
C17 C16 C15 . . 118.8(4) ?
C17 C16 H16A . . 120.6 ?
C15 C16 H16A . . 120.6 ?
C16 C17 C18 . . 119.7(4) ?
C16 C17 H17A . . 120.1 ?
C18 C17 H17A . . 120.1 ?
C19 C18 C17 . . 120.9(4) ?
C19 C18 H18A . . 119.5 ?
C17 C18 H18A . . 119.5 ?
C18 C19 C20 . . 120.0(4) ?
C18 C19 H19A . . 120.0 ?
C20 C19 H19A . . 120.0 ?
C15 C20 C19 . . 119.2(4) ?
C15 C20 H20A . . 120.4 ?
C19 C20 H20A . . 120.4 ?
N1 C21 C22 . . 123.2(3) ?
N1 C21 S2 . . 118.9(2) ?
C22 C21 S2 . . 117.7(3) ?
C23 C22 C21 . . 118.8(4) ?
C23 C22 H22A . . 120.6 ?
C21 C22 H22A . . 120.6 ?
C24 C23 C22 . . 119.2(4) ?
C24 C23 H23A . . 120.4 ?
C22 C23 H23A . . 120.4 ?
C23 C24 C25 . . 119.4(4) ?
C23 C24 H24A . . 120.3 ?
C25 C24 H24A . . 120.3 ?
N1 C25 C24 . . 122.9(5) ?
N1 C25 H25A . . 118.6 ?
C24 C25 H25A . . 118.6 ?
Cl2 C26 Cl1 . . 115.6(7) ?
Cl2 C26 H26A . . 108.4 ?
Cl1 C26 H26A . . 108.4 ?
Cl2 C26 H26B . . 108.4 ?
Cl1 C26 H26B . . 108.4 ?
H26A C26 H26B . . 107.4 ?

loop_
_geom_bond_atom_site_label_1
_geom_bond_atom_site_label_2
_geom_bond_site_symmetry_2
_geom_bond_distance
_geom_bond_publ_flag
S1 O4 . 1.426(3) ?
S1 O3 . 1.427(3) ?
S1 C15 . 1.759(3) ?
S1 C3 . 1.799(3) ?
S2 C21 . 1.764(3) ?
S2 C3 . 1.800(3) ?
N1 C21 . 1.327(5) ?
N1 C25 . 1.338(5) ?
O1 C1 . 1.187(5) ?
O2 C1 . 1.326(4) ?
O2 C4 . 1.440(5) ?
C1 C2 . 1.505(5) ?
C2 C3 . 1.537(4) ?
C2 C5 . 1.552(4) ?
C2 H2A . 0.9800 ?
C3 H3A . 0.9800 ?
C4 H4A . 0.9600 ?
C4 H4B . 0.9600 ?
C4 H4C . 0.9600 ?
C5 C6 . 1.508(5) ?
C5 C14 . 1.524(5) ?
C5 C12 . 1.526(4) ?
C6 C7 . 1.579(6) ?
C6 H6A . 0.9700 ?
C6 H6B . 0.9700 ?
C7 C8 . 1.530(9) ?
C7 C13 . 1.570(8) ?
C7 H7A . 0.9800 ?
C8 C9 . 1.401(9) ?
C8 H8A . 0.9700 ?
C8 H8B . 0.9700 ?
C9 C10 . 1.483(6) ?
C9 C14 . 1.513(6) ?
C9 H9A . 0.9800 ?
C10 C11 . 1.488(6) ?
C10 H10A . 0.9700 ?
C10 H10D . 0.9700 ?
C11 C12 . 1.515(5) ?
C11 C13 . 1.518(7) ?
C11 H11A . 0.9800 ?
C12 H12A . 0.9700 ?
C12 H12B . 0.9700 ?
C13 H13A . 0.9700 ?
C13 H13B . 0.9700 ?
C14 H14A . 0.9700 ?
C14 H14B . 0.9700 ?
C15 C20 . 1.366(5) ?
C15 C16 . 1.379(5) ?
C16 C17 . 1.367(5) ?
C16 H16A . 0.9300 ?
C17 C18 . 1.376(6) ?
C17 H17A . 0.9300 ?
C18 C19 . 1.353(6) ?
C18 H18A . 0.9300 ?
C19 C20 . 1.370(5) ?
C19 H19A . 0.9300 ?
C20 H20A . 0.9300 ?
C21 C22 . 1.372(5) ?
C22 C23 . 1.366(6) ?
C22 H22A . 0.9300 ?
C23 C24 . 1.337(6) ?
C23 H23A . 0.9300 ?
C24 C25 . 1.376(6) ?
C24 H24A . 0.9300 ?
C25 H25A . 0.9300 ?
Cl1 C26 2_655 1.726(14) ?
Cl1 C26 . 1.737(15) ?
Cl2 C26 . 1.594(14) ?
Cl2 C26 2_655 1.663(15) ?
C26 H26A . 0.9700 ?
C26 H26B . 0.9700 ?

loop_
_geom_torsion_atom_site_label_1
_geom_torsion_atom_site_label_2
_geom_torsion_atom_site_label_3
_geom_torsion_atom_site_label_4
_geom_torsion_site_symmetry_1
_geom_torsion_site_symmetry_2
_geom_torsion_site_symmetry_3
_geom_torsion_site_symmetry_4
_geom_torsion
_geom_torsion_publ_flag
C4 O2 C1 O1 . . . . -5.1(5) ?
C4 O2 C1 C2 . . . . 176.1(3) ?
O1 C1 C2 C3 . . . . 57.9(5) ?
O2 C1 C2 C3 . . . . -123.3(3) ?
O1 C1 C2 C5 . . . . -72.6(5) ?
O2 C1 C2 C5 . . . . 106.2(3) ?
C1 C2 C3 S1 . . . . 80.7(3) ?
C5 C2 C3 S1 . . . . -149.4(2) ?
C1 C2 C3 S2 . . . . -44.2(3) ?
C5 C2 C3 S2 . . . . 85.6(3) ?
O4 S1 C3 C2 . . . . -69.3(2) ?
O3 S1 C3 C2 . . . . 59.7(3) ?
C15 S1 C3 C2 . . . . 174.5(2) ?
O4 S1 C3 S2 . . . . 60.2(2) ?
O3 S1 C3 S2 . . . . -170.85(17) ?
C15 S1 C3 S2 . . . . -56.0(2) ?
C21 S2 C3 C2 . . . . -138.9(2) ?
C21 S2 C3 S1 . . . . 96.70(18) ?
C1 C2 C5 C6 . . . . 73.5(4) ?
C3 C2 C5 C6 . . . . -55.4(4) ?
C1 C2 C5 C14 . . . . -165.5(3) ?
C3 C2 C5 C14 . . . . 65.6(4) ?
C1 C2 C5 C12 . . . . -49.7(4) ?
C3 C2 C5 C12 . . . . -178.5(3) ?
C14 C5 C6 C7 . . . . 55.1(5) ?
C12 C5 C6 C7 . . . . -60.2(5) ?
C2 C5 C6 C7 . . . . 176.6(4) ?
C5 C6 C7 C8 . . . . -54.8(6) ?
C5 C6 C7 C13 . . . . 63.5(6) ?
C13 C7 C8 C9 . . . . -56.3(6) ?
C6 C7 C8 C9 . . . . 58.7(5) ?
C7 C8 C9 C10 . . . . 60.8(5) ?
C7 C8 C9 C14 . . . . -61.9(5) ?
C8 C9 C10 C11 . . . . -65.1(5) ?
C14 C9 C10 C11 . . . . 56.2(6) ?
C9 C10 C11 C12 . . . . -57.0(5) ?
C9 C10 C11 C13 . . . . 63.4(5) ?
C10 C11 C12 C5 . . . . 60.2(5) ?
C13 C11 C12 C5 . . . . -59.8(5) ?
C6 C5 C12 C11 . . . . 57.6(4) ?
C14 C5 C12 C11 . . . . -58.7(4) ?
C2 C5 C12 C11 . . . . -176.3(3) ?
C10 C11 C13 C7 . . . . -57.4(5) ?
C12 C11 C13 C7 . . . . 63.9(5) ?
C8 C7 C13 C11 . . . . 53.4(6) ?
C6 C7 C13 C11 . . . . -64.3(5) ?
C8 C9 C14 C5 . . . . 63.4(5) ?
C10 C9 C14 C5 . . . . -58.3(6) ?
C6 C5 C14 C9 . . . . -59.5(5) ?
C12 C5 C14 C9 . . . . 57.7(5) ?
C2 C5 C14 C9 . . . . 175.6(4) ?
O4 S1 C15 C20 . . . . 164.6(3) ?
O3 S1 C15 C20 . . . . 34.1(3) ?
C3 S1 C15 C20 . . . . -79.3(3) ?
O4 S1 C15 C16 . . . . -17.7(3) ?
O3 S1 C15 C16 . . . . -148.2(3) ?
C3 S1 C15 C16 . . . . 98.3(3) ?
C20 C15 C16 C17 . . . . -0.4(5) ?
S1 C15 C16 C17 . . . . -178.0(3) ?
C15 C16 C17 C18 . . . . 0.7(6) ?
C16 C17 C18 C19 . . . . -0.7(6) ?
C17 C18 C19 C20 . . . . 0.5(6) ?
C16 C15 C20 C19 . . . . 0.2(5) ?
S1 C15 C20 C19 . . . . 177.9(3) ?
C18 C19 C20 C15 . . . . -0.3(6) ?
C25 N1 C21 C22 . . . . -1.3(5) ?
C25 N1 C21 S2 . . . . 175.3(3) ?
C3 S2 C21 N1 . . . . 32.5(3) ?
C3 S2 C21 C22 . . . . -150.6(3) ?
N1 C21 C22 C23 . . . . 2.5(6) ?
S2 C21 C22 C23 . . . . -174.2(3) ?
C21 C22 C23 C24 . . . . -1.3(6) ?
C22 C23 C24 C25 . . . . -0.8(7) ?
C21 N1 C25 C24 . . . . -1.0(6) ?
C23 C24 C25 N1 . . . . 2.1(7) ?
Cl1 Cl2 C26 Cl1 2_655 . . . 13(4) ?
C26 Cl2 C26 Cl1 2_655 . . . -62.4(9) ?
Cl2 Cl1 C26 Cl2 2_655 . . . 127(3) ?
C26 Cl1 C26 Cl2 2_655 . . . 64.3(11) ?
